data_2218943
loop_
_publ_author_name
'Fun, Hoong-Kun'
'Jebas, Samuel Robinson'
'Sujith, K. V.'
'Patil, P. S.'
'Kalluraya, B.'
'Muralidharan, A.'
'Dharmaprakash, S. M.'

_publ_section_title 4-[(<i>E</i>)-4-Bromobenzylideneamino]-3-methyl-1<i>H</i>-1,2,4-triazole-5(4<i>H</i>)-thione
_journal_coeditor_code CI2629
_journal_issue 8
_journal_name_full 'Acta Crystallographica Section E'
_journal_page_first o1509
_journal_paper_doi 10.1107/S1600536808021636
_journal_volume 64
_journal_year 2008
_chemical_formula_iupac 'C10 H9 Br N4 S'
_chemical_formula_moiety 'C10 H9 Br N4 S'
_chemical_formula_sum 'C10 H9 Br N4 S'
_chemical_formula_weight 297.18
_chemical_name_systematic 4-[(<i>E</i>)-4-Bromobenzylideneamino]-3-methyl-1<i>H</i>-1,2,4-triazole-5(3H)-thione
_space_group_IT_number 2
_symmetry_cell_setting triclinic
_symmetry_space_group_name_Hall '-P 1'
_symmetry_space_group_name_H-M 'P -1'
_atom_sites_solution_hydrogens geom
_atom_sites_solution_primary direct
_atom_sites_solution_secondary difmap
_audit_creation_method SHELXL-97
_cell_angle_alpha 82.453(5)
_cell_angle_beta 88.339(5)
_cell_angle_gamma 68.204(4)
_cell_formula_units_Z 2
_cell_length_a 6.9239(5)
_cell_length_b 7.6072(5)
_cell_length_c 11.5982(8)
_cell_measurement_reflns_used 5175
_cell_measurement_temperature 100.00(10)
_cell_measurement_theta_max 33.20
_cell_measurement_theta_min 2.91
_cell_volume 562.18(7)
_computing_cell_refinement 'APEX2 (Bruker, 2005'
_computing_data_collection 'APEX2 (Bruker, 2005)'
_computing_data_reduction 'SAINT (Bruker, 2005)'
_computing_molecular_graphics 'SHELXTL (Sheldrick, 2008)'
_computing_publication_material
;
SHELXTL (Sheldrick, 2008) and PLATON (Spek, 2003)
;
_computing_structure_refinement 'SHELXTL (Sheldrick, 2008)'
_computing_structure_solution 'SHELXTL (Sheldrick, 2008)'
_diffrn_ambient_temperature 100.00(10)
_diffrn_measured_fraction_theta_full 0.991
_diffrn_measured_fraction_theta_max 0.991
_diffrn_measurement_device_type 'Bruker SMART APEXII CCD area-detector'
_diffrn_measurement_method '\f and \w'
_diffrn_radiation_monochromator graphite
_diffrn_radiation_source 'fine-focus sealed tube'
_diffrn_radiation_type MoK\a
_diffrn_radiation_wavelength 0.71073
_diffrn_reflns_av_R_equivalents 0.0593
_diffrn_reflns_av_sigmaI/netI 0.0566
_diffrn_reflns_limit_h_max 9
_diffrn_reflns_limit_h_min -9
_diffrn_reflns_limit_k_max 10
_diffrn_reflns_limit_k_min -10
_diffrn_reflns_limit_l_max 16
_diffrn_reflns_limit_l_min -16
_diffrn_reflns_number 13535
_diffrn_reflns_theta_full 29.99
_diffrn_reflns_theta_max 29.99
_diffrn_reflns_theta_min 1.77
_diffrn_standards_number 0
_exptl_absorpt_coefficient_mu 3.818
_exptl_absorpt_correction_T_max 0.6289
_exptl_absorpt_correction_T_min 0.2653
_exptl_absorpt_correction_type multi-scan
_exptl_absorpt_process_details '(SADABS; Bruker, 2005)'
_exptl_crystal_colour colourless
_exptl_crystal_density_diffrn 1.756
_exptl_crystal_density_method 'not measured'
_exptl_crystal_description Plate
_exptl_crystal_F_000 296
_exptl_crystal_size_max 0.32
_exptl_crystal_size_mid 0.31
_exptl_crystal_size_min 0.12
_refine_diff_density_max 1.199
_refine_diff_density_min -1.500
_refine_ls_extinction_method none
_refine_ls_goodness_of_fit_ref 1.092
_refine_ls_hydrogen_treatment constr
_refine_ls_matrix_type full
_refine_ls_number_parameters 146
_refine_ls_number_reflns 3252
_refine_ls_number_restraints 0
_refine_ls_restrained_S_all 1.092
_refine_ls_R_factor_all 0.0647
_refine_ls_R_factor_gt 0.0457
_refine_ls_shift/su_max 0.001
_refine_ls_shift/su_mean 0.000
_refine_ls_structure_factor_coef Fsqd
_refine_ls_weighting_details 'calc w=1/[\s^2^(Fo^2^)+(0.0635P)^2^+0.1826P] where P=(Fo^2^+2Fc^2^)/3'
_refine_ls_weighting_scheme calc
_refine_ls_wR_factor_gt 0.1082
_refine_ls_wR_factor_ref 0.1206
_reflns_number_gt 2538
_reflns_number_total 3252
_reflns_threshold_expression I>2\s(I)
_cod_data_source_file ci2629.cif
_cod_data_source_block I
_cod_database_code 2218943
_cod_database_fobs_code 2218943

loop_
_symmetry_equiv_pos_as_xyz
'x, y, z'
'-x, -y, -z'

loop_
_atom_site_type_symbol
_atom_site_label
_atom_site_fract_x
_atom_site_fract_y
_atom_site_fract_z
_atom_site_U_iso_or_equiv
_atom_site_adp_type
_atom_site_calc_flag
_atom_site_refinement_flags
_atom_site_occupancy
Br Br1 1.07281(6) 0.01690(5) 0.76969(3) 0.02379(13) Uani d . 1
S S1 0.13495(15) 0.36883(13) 0.17836(8) 0.0247(2) Uani d . 1
N N1 0.5353(5) 0.4917(4) 0.2620(2) 0.0212(6) Uani d . 1
N N2 0.4008(5) 0.5702(4) 0.1661(2) 0.0201(6) Uani d . 1
N N3 0.1919(5) 0.6408(4) 0.0225(3) 0.0243(6) Uani d . 1
N N4 0.3110(5) 0.7506(4) -0.0027(3) 0.0236(6) Uani d . 1
C C1 0.8184(6) 0.3339(5) 0.4542(3) 0.0237(7) Uani d . 1
H H1A 0.8534 0.4121 0.3957 0.028 Uiso calc R 1
C C2 0.9486(6) 0.2514(5) 0.5516(3) 0.0246(7) Uani d . 1
H H2A 1.0698 0.2751 0.5590 0.029 Uiso calc R 1
C C3 0.8955(6) 0.1335(5) 0.6374(3) 0.0214(7) Uani d . 1
C C4 0.7153(6) 0.0956(5) 0.6288(3) 0.0230(7) Uani d . 1
H H4A 0.6830 0.0140 0.6862 0.028 Uiso calc R 1
C C5 0.5843(6) 0.1829(5) 0.5321(3) 0.0224(7) Uani d . 1
H H5A 0.4606 0.1626 0.5265 0.027 Uiso calc R 1
C C6 0.6348(5) 0.2997(5) 0.4439(3) 0.0199(7) Uani d . 1
C C7 0.4924(5) 0.3838(5) 0.3443(3) 0.0199(7) Uani d . 1
H H7A 0.3710 0.3592 0.3407 0.024 Uiso calc R 1
C C8 0.2417(6) 0.5275(5) 0.1234(3) 0.0217(7) Uani d . 1
C C9 0.4376(6) 0.7049(5) 0.0860(3) 0.0211(7) Uani d . 1
C C10 0.5990(6) 0.7828(5) 0.1022(3) 0.0249(7) Uani d . 1
H H10A 0.6335 0.8346 0.0280 0.037 Uiso calc R 1
H H10B 0.7209 0.6828 0.1377 0.037 Uiso calc R 1
H H10C 0.5478 0.8818 0.1514 0.037 Uiso calc R 1
H H1N3 0.1157 0.6542 -0.0384 0.030 Uiso d R 1

loop_
_atom_site_aniso_label
_atom_site_aniso_U_11
_atom_site_aniso_U_22
_atom_site_aniso_U_33
_atom_site_aniso_U_12
_atom_site_aniso_U_13
_atom_site_aniso_U_23
Br1 0.0287(2) 0.02116(18) 0.01825(18) -0.00691(14) -0.00647(13) 0.00315(12)
S1 0.0301(5) 0.0264(4) 0.0191(4) -0.0150(4) -0.0050(3) 0.0069(3)
N1 0.0242(15) 0.0186(13) 0.0177(14) -0.0058(12) -0.0047(11) 0.0029(11)
N2 0.0251(14) 0.0185(13) 0.0154(13) -0.0085(12) -0.0020(11) 0.0041(10)
N3 0.0318(16) 0.0226(14) 0.0179(14) -0.0120(13) -0.0029(12) 0.0058(11)
N4 0.0259(15) 0.0242(15) 0.0203(14) -0.0109(13) 0.0003(12) 0.0040(11)
C1 0.0278(18) 0.0222(16) 0.0194(16) -0.0094(14) 0.0024(14) 0.0028(13)
C2 0.0227(17) 0.0252(17) 0.0243(18) -0.0076(14) -0.0052(14) -0.0009(14)
C3 0.0253(17) 0.0167(15) 0.0164(15) -0.0024(13) -0.0035(13) 0.0022(12)
C4 0.0307(19) 0.0178(15) 0.0188(16) -0.0083(14) 0.0018(14) 0.0007(12)
C5 0.0255(17) 0.0198(16) 0.0225(17) -0.0100(14) -0.0034(14) 0.0002(13)
C6 0.0237(16) 0.0176(15) 0.0173(15) -0.0074(13) -0.0001(13) 0.0003(12)
C7 0.0239(16) 0.0191(15) 0.0158(15) -0.0079(13) -0.0044(13) 0.0009(12)
C8 0.0229(16) 0.0210(16) 0.0182(16) -0.0057(14) -0.0004(13) 0.0006(12)
C9 0.0252(17) 0.0181(15) 0.0195(16) -0.0088(14) -0.0006(13) 0.0013(12)
C10 0.0285(18) 0.0230(17) 0.0228(17) -0.0116(15) -0.0006(14) 0.0047(13)

loop_
_atom_type_symbol
_atom_type_description
_atom_type_scat_dispersion_real
_atom_type_scat_dispersion_imag
_atom_type_scat_source
C C 0.0033 0.0016 'International Tables Vol C Tables 4.2.6.8 and 6.1.1.4'
H H 0.0000 0.0000 'International Tables Vol C Tables 4.2.6.8 and 6.1.1.4'
Br Br -0.2901 2.4595 'International Tables Vol C Tables 4.2.6.8 and 6.1.1.4'
N N 0.0061 0.0033 'International Tables Vol C Tables 4.2.6.8 and 6.1.1.4'
S S 0.1246 0.1234 'International Tables Vol C Tables 4.2.6.8 and 6.1.1.4'

loop_
_geom_angle_atom_site_label_1
_geom_angle_atom_site_label_2
_geom_angle_atom_site_label_3
_geom_angle
C7 N1 N2 119.6(3)
C8 N2 C9 108.5(3)
C8 N2 N1 133.0(3)
C9 N2 N1 118.1(3)
C8 N3 N4 114.1(3)
C8 N3 H1N3 137.0
N4 N3 H1N3 108.1
C9 N4 N3 104.3(3)
C2 C1 C6 120.3(3)
C2 C1 H1A 119.8
C6 C1 H1A 119.8
C3 C2 C1 119.2(4)
C3 C2 H2A 120.4
C1 C2 H2A 120.4
C2 C3 C4 121.7(3)
C2 C3 Br1 119.8(3)
C4 C3 Br1 118.5(3)
C3 C4 C5 118.4(3)
C3 C4 H4A 120.8
C5 C4 H4A 120.8
C6 C5 C4 121.2(3)
C6 C5 H5A 119.4
C4 C5 H5A 119.4
C5 C6 C1 119.2(3)
C5 C6 C7 118.3(3)
C1 C6 C7 122.5(3)
N1 C7 C6 119.6(3)
N1 C7 H7A 120.2
C6 C7 H7A 120.2
N3 C8 N2 102.7(3)
N3 C8 S1 126.6(3)
N2 C8 S1 130.6(3)
N4 C9 N2 110.4(3)
N4 C9 C10 126.1(3)
N2 C9 C10 123.5(3)
C9 C10 H10A 109.5
C9 C10 H10B 109.5
H10A C10 H10B 109.5
C9 C10 H10C 109.5
H10A C10 H10C 109.5
H10B C10 H10C 109.5

loop_
_geom_bond_atom_site_label_1
_geom_bond_atom_site_label_2
_geom_bond_distance
Br1 C3 1.895(3)
S1 C8 1.686(4)
N1 C7 1.278(4)
N1 N2 1.390(4)
N2 C8 1.380(5)
N2 C9 1.381(4)
N3 C8 1.331(4)
N3 N4 1.377(4)
N3 H1N3 0.87
N4 C9 1.296(5)
C1 C2 1.391(5)
C1 C6 1.400(5)
C1 H1A 0.93
C2 C3 1.386(5)
C2 H2A 0.93
C3 C4 1.390(5)
C4 C5 1.392(5)
C4 H4A 0.93
C5 C6 1.390(5)
C5 H5A 0.93
C6 C7 1.455(4)
C7 H7A 0.93
C9 C10 1.473(5)
C10 H10A 0.96
C10 H10B 0.96
C10 H10C 0.96

loop_
_geom_hbond_atom_site_label_D
_geom_hbond_atom_site_label_H
_geom_hbond_atom_site_label_A
_geom_hbond_site_symmetry_A
_geom_hbond_distance_DH
_geom_hbond_distance_HA
_geom_hbond_distance_DA
_geom_hbond_angle_DHA
N3 H1N3 S1 2_565 0.87 2.48 3.321(4) 164
C7 H7A S1 . 0.93 2.50 3.223(4) 134

loop_
_geom_torsion_atom_site_label_1
_geom_torsion_atom_site_label_2
_geom_torsion_atom_site_label_3
_geom_torsion_atom_site_label_4
_geom_torsion
C7 N1 N2 C8 -16.6(6)
C7 N1 N2 C9 171.9(3)
C8 N3 N4 C9 -0.5(4)
C6 C1 C2 C3 0.7(5)
C1 C2 C3 C4 -0.1(5)
C1 C2 C3 Br1 179.1(3)
C2 C3 C4 C5 -1.4(5)
Br1 C3 C4 C5 179.4(3)
C3 C4 C5 C6 2.3(5)
C4 C5 C6 C1 -1.7(5)
C4 C5 C6 C7 179.0(3)
C2 C1 C6 C5 0.1(5)
C2 C1 C6 C7 179.5(3)
N2 N1 C7 C6 179.2(3)
C5 C6 C7 N1 -179.9(3)
C1 C6 C7 N1 0.7(5)
N4 N3 C8 N2 0.9(4)
N4 N3 C8 S1 -177.3(3)
C9 N2 C8 N3 -1.0(4)
N1 N2 C8 N3 -173.0(3)
C9 N2 C8 S1 177.2(3)
N1 N2 C8 S1 5.1(6)
N3 N4 C9 N2 -0.2(4)
N3 N4 C9 C10 180.0(3)
C8 N2 C9 N4 0.8(4)
N1 N2 C9 N4 174.2(3)
C8 N2 C9 C10 -179.4(3)
N1 N2 C9 C10 -6.0(5)

loop_
_cod_related_entry_id
_cod_related_entry_database
_cod_related_entry_code
1 ChemSpider 5985870
